data_7128050
loop_
_publ_author_name
'Wang, Lucia'
'Lin, Shengjia'
'Zhu, Yawei'
'Ferrante, Daniel'
'Ishak, Timaf'
'Baba, Yuki'
'Sharma, Abhishek'

_publ_section_title
;
 \a-Hydroxy boron-enabled regioselective access to bifunctional halo-boryl
 alicyclic ethers and \a-halo borons.
;
_journal_issue 37
_journal_name_full 'Chemical communications (Cambridge, England)'
_journal_page_first 4564
_journal_page_last 4567
_journal_paper_doi 10.1039/d1cc00336d
_journal_volume 57
_journal_year 2021
_chemical_formula_moiety 'C16 H19 B Br N O5'
_chemical_formula_sum 'C16 H19 B Br N O5'
_chemical_formula_weight 396.04
_space_group_crystal_system monoclinic
_space_group_IT_number 14
_space_group_name_Hall '-P 2ybc'
_space_group_name_H-M_alt 'P 1 21/c 1'
_atom_sites_solution_hydrogens geom
_atom_sites_solution_primary dual
_audit_creation_date 2020-12-17
_audit_creation_method
;
Olex2 1.3
(compiled 2020.11.12 svn.r5f609507 for OlexSys, GUI svn.r6226)
;
_audit_update_record
;
2021-01-12 deposited with the CCDC.	2021-03-22 downloaded from the CCDC.
;
_cell_angle_alpha 90
_cell_angle_beta 102.873(8)
_cell_angle_gamma 90
_cell_formula_units_Z 4
_cell_length_a 16.8549(14)
_cell_length_b 9.7346(7)
_cell_length_c 10.8047(8)
_cell_measurement_reflns_used 1297
_cell_measurement_temperature 291.90(16)
_cell_measurement_theta_max 22.3620
_cell_measurement_theta_min 4.0990
_cell_volume 1728.2(2)
_computing_cell_refinement 'CrysAlisPro 1.171.39.46 (Rigaku OD, 2018)'
_computing_data_collection 'CrysAlisPro 1.171.39.46 (Rigaku OD, 2018)'
_computing_data_reduction 'CrysAlisPro 1.171.39.46 (Rigaku OD, 2018)'
_computing_molecular_graphics 'Olex2 1.3 (Dolomanov et al., 2009)'
_computing_publication_material 'Olex2 1.3 (Dolomanov et al., 2009)'
_computing_structure_refinement 'SHELXL 2018/3 (Sheldrick, 2015)'
_computing_structure_solution 'SHELXT 2018/2 (Sheldrick, 2018)'
_diffrn_ambient_environment air
_diffrn_ambient_temperature 291.90(16)
_diffrn_detector 'CCD plate'
_diffrn_detector_area_resol_mean 8.0549
_diffrn_detector_type EosS2
_diffrn_measured_fraction_theta_full 0.998
_diffrn_measured_fraction_theta_max 0.837
_diffrn_measurement_details
;
List of Runs (angles in degrees, time in seconds):

  # Type    Start    End  Width  t~exp~   \w     \q     \k     \f   Frames
#--------------------------------------------------------------------------
  1  \w     40.00  73.00   1.00   12.50    --   17.04-138.00 176.00   33
  2  \w     42.00  76.00   1.00   12.50    --   17.04 178.00 150.00   34
  3  \w    -16.00  10.00   1.00   12.50    --   17.04 -37.00-180.00   26
  4  \w    -38.00  85.00   1.00   12.50    --   17.04   0.00  60.00  123
;
_diffrn_measurement_device 'four-circle diffractometer'
_diffrn_measurement_device_type 'SuperNova, Dual, Cu at home/near, EosS2'
_diffrn_measurement_method '\w scans'
_diffrn_orient_matrix_type 'CrysAlisPro convention (1999,Acta A55,543-557)'
_diffrn_orient_matrix_UB_11 -0.0384731000
_diffrn_orient_matrix_UB_12 0.0318063000
_diffrn_orient_matrix_UB_13 -0.0214046000
_diffrn_orient_matrix_UB_21 -0.0195158000
_diffrn_orient_matrix_UB_22 -0.0611144000
_diffrn_orient_matrix_UB_23 0.0131643000
_diffrn_orient_matrix_UB_31 0.0012864000
_diffrn_orient_matrix_UB_32 0.0237402000
_diffrn_orient_matrix_UB_33 0.0624795000
_diffrn_radiation_monochromator mirror
_diffrn_radiation_probe x-ray
_diffrn_radiation_type 'Mo K\a'
_diffrn_radiation_wavelength 0.71073
_diffrn_reflns_av_R_equivalents 0.0366
_diffrn_reflns_av_unetI/netI 0.0698
_diffrn_reflns_Laue_measured_fraction_full 0.998
_diffrn_reflns_Laue_measured_fraction_max 0.837
_diffrn_reflns_limit_h_max 23
_diffrn_reflns_limit_h_min -23
_diffrn_reflns_limit_k_max 6
_diffrn_reflns_limit_k_min -13
_diffrn_reflns_limit_l_max 13
_diffrn_reflns_limit_l_min -8
_diffrn_reflns_number 7907
_diffrn_reflns_point_group_measured_fraction_full 0.998
_diffrn_reflns_point_group_measured_fraction_max 0.837
_diffrn_reflns_theta_full 25.242
_diffrn_reflns_theta_max 29.423
_diffrn_reflns_theta_min 3.275
_diffrn_source 'micro-focus sealed X-ray tube'
_diffrn_source_type 'SuperNova (Mo) X-ray Source'
_exptl_absorpt_coefficient_mu 2.404
_exptl_absorpt_correction_T_max 1.00000
_exptl_absorpt_correction_T_min 0.91205
_exptl_absorpt_correction_type multi-scan
_exptl_absorpt_process_details
;
CrysAlisPro 1.171.39.46 (Rigaku Oxford Diffraction, 2018)
Empirical absorption correction using spherical harmonics,
 implemented in SCALE3 ABSPACK scaling algorithm.
;
_exptl_crystal_colour White
_exptl_crystal_density_diffrn 1.522
_exptl_crystal_description Needle
_exptl_crystal_F_000 808
_exptl_crystal_size_max 0.1
_exptl_crystal_size_mid 0.04
_exptl_crystal_size_min 0.02
_refine_diff_density_max 0.578
_refine_diff_density_min -0.287
_refine_diff_density_rms 0.065
_refine_ls_extinction_method none
_refine_ls_goodness_of_fit_ref 1.018
_refine_ls_hydrogen_treatment constr
_refine_ls_matrix_type full
_refine_ls_number_parameters 219
_refine_ls_number_reflns 4000
_refine_ls_number_restraints 0
_refine_ls_restrained_S_all 1.018
_refine_ls_R_factor_all 0.1355
_refine_ls_R_factor_gt 0.0664
_refine_ls_shift/su_max 0.000
_refine_ls_shift/su_mean 0.000
_refine_ls_structure_factor_coef Fsqd
_refine_ls_weighting_details 'w=1/[\s^2^(Fo^2^)+(0.0513P)^2^+1.3302P] where P=(Fo^2^+2Fc^2^)/3'
_refine_ls_weighting_scheme calc
_refine_ls_wR_factor_gt 0.1263
_refine_ls_wR_factor_ref 0.1582
_reflns_Friedel_coverage 0.000
_reflns_number_gt 2160
_reflns_number_total 4000
_reflns_threshold_expression 'I > 2\s(I)'
_cod_data_source_file d1cc00336d2.cif
_cod_data_source_block exp42241
_cod_depositor_comments 'Adding full bibliography for 7128050--7128052.cif.'
_cod_database_code 7128050
_shelx_shelxl_version_number 2018/3
_chemical_oxdiff_formula 'C16 H19 B1 Br1 N1 O5'
_shelx_space_group_comment
;
The symmetry employed for this shelxl refinement is uniquely defined
by the following loop, which should always be used as a source of
symmetry information in preference to the above space-group names.
They are only intended as comments.
;
_reflns_odcompleteness_completeness 99.60
_reflns_odcompleteness_iscentric 1
_reflns_odcompleteness_theta 26.32
_olex2_refinement_description
;
1. Fixed Uiso
 At 1.2 times of:
  All C(H) groups, All C(H,H) groups
 At 1.5 times of:
  All C(H,H,H) groups
2.a Ternary CH refined with riding coordinates:
 C009(H009), C00G(H00J), C00I(H00K)
2.b Secondary CH2 refined with riding coordinates:
 C00B(H00A,H00B), C00C(H00C,H00D), C00D(H00E,H00F)
2.c Aromatic/amide H refined with riding coordinates:
 C00K(H00O), C00M(H00P), C00N(H00Q), C00O(H00R)
2.d Idealised Me refined as rotating group:
 C00E(H00G,H00H,H00I), C00J(H00L,H00M,H00N)
;
_olex2_submission_special_instructions 'No special instructions were received'
_oxdiff_exptl_absorpt_empirical_details
;
Empirical correction (ABSPACK) includes:
- Absorption correction using spherical harmonics
- Frame scaling
;
_oxdiff_exptl_absorpt_empirical_full_max 1.233
_oxdiff_exptl_absorpt_empirical_full_min 0.887

loop_
_space_group_symop_operation_xyz
'x, y, z'
'-x, y+1/2, -z+1/2'
'-x, -y, -z'
'x, -y-1/2, z-1/2'

loop_
_atom_site_label
_atom_site_type_symbol
_atom_site_fract_x
_atom_site_fract_y
_atom_site_fract_z
_atom_site_U_iso_or_equiv
_atom_site_adp_type
_atom_site_occupancy
_atom_site_site_symmetry_order
_atom_site_calc_flag
_atom_site_refinement_flags_posn
_atom_site_refinement_flags_adp
_atom_site_refinement_flags_occupancy
_atom_site_disorder_assembly
_atom_site_disorder_group
Br01 Br 0.80587(4) 0.99773(6) 0.50436(6) 0.0726(3) Uani 1 1 d . . . . .
O002 O 0.55132(17) 0.6297(3) 0.2012(2) 0.0447(7) Uani 1 1 d . . . . .
O003 O 0.59609(17) 0.5984(3) 0.4291(3) 0.0441(7) Uani 1 1 d . . . . .
O004 O 0.43723(18) 0.5467(3) 0.0775(3) 0.0526(8) Uani 1 1 d . . . . .
O005 O 0.76654(18) 0.5957(3) 0.3995(3) 0.0556(8) Uani 1 1 d . . . . .
N006 N 0.61423(19) 0.4163(3) 0.2891(3) 0.0365(8) Uani 1 1 d . . . . .
O007 O 0.5933(2) 0.4735(4) 0.6028(3) 0.0663(10) Uani 1 1 d . . . . .
C008 C 0.5002(3) 0.5301(5) 0.1558(4) 0.0404(10) Uani 1 1 d . . . . .
C009 C 0.7011(3) 0.6562(5) 0.3021(4) 0.0439(11) Uani 1 1 d . . . . .
H009 H 0.713409 0.643626 0.218328 0.053 Uiso 1 1 calc R U . . .
C00A C 0.6032(3) 0.4834(5) 0.4959(4) 0.0468(12) Uani 1 1 d . . . . .
C00B C 0.5285(3) 0.3943(4) 0.2151(4) 0.0432(10) Uani 1 1 d . . . . .
H00A H 0.527099 0.324956 0.150211 0.052 Uiso 1 1 calc R U . . .
H00B H 0.494038 0.364708 0.270891 0.052 Uiso 1 1 calc R U . . .
C00C C 0.6273(3) 0.3659(5) 0.4217(4) 0.0513(12) Uani 1 1 d . . . . .
H00C H 0.683963 0.341564 0.454189 0.062 Uiso 1 1 calc R U . . .
H00D H 0.593852 0.285845 0.426412 0.062 Uiso 1 1 calc R U . . .
C00D C 0.7021(3) 0.8097(5) 0.3334(4) 0.0524(12) Uani 1 1 d . . . . .
H00E H 0.690936 0.865325 0.257027 0.063 Uiso 1 1 calc R U . . .
H00F H 0.663201 0.831772 0.384361 0.063 Uiso 1 1 calc R U . . .
C00E C 0.6733(3) 0.3559(5) 0.2197(4) 0.0537(12) Uani 1 1 d . . . . .
H00G H 0.666762 0.257919 0.215343 0.081 Uiso 1 1 calc R U . . .
H00H H 0.727771 0.377986 0.263783 0.081 Uiso 1 1 calc R U . . .
H00I H 0.663287 0.392982 0.135293 0.081 Uiso 1 1 calc R U . . .
C00F C 0.8907(3) 0.6607(5) 0.5449(4) 0.0516(12) Uani 1 1 d . . . . .
C00G C 0.8056(3) 0.7025(5) 0.4847(5) 0.0600(13) Uani 1 1 d . . . . .
H00J H 0.775938 0.710002 0.552729 0.072 Uiso 1 1 calc R U . . .
B00H B 0.6184(3) 0.5839(5) 0.3048(4) 0.0360(11) Uani 1 1 d . . . . .
C00I C 0.7886(3) 0.8283(5) 0.4077(5) 0.0616(14) Uani 1 1 d . . . . .
H00K H 0.824318 0.829127 0.347433 0.074 Uiso 1 1 calc R U . . .
C00J C 0.8433(4) 0.4578(7) 0.6502(6) 0.093(2) Uani 1 1 d . . . . .
H00L H 0.794664 0.509317 0.649618 0.140 Uiso 1 1 calc R U . . .
H00M H 0.861382 0.414263 0.731313 0.140 Uiso 1 1 calc R U . . .
H00N H 0.832181 0.388981 0.584926 0.140 Uiso 1 1 calc R U . . .
C00K C 0.9580(3) 0.7366(7) 0.5265(5) 0.086(2) Uani 1 1 d . . . . .
H00O H 0.947997 0.813138 0.473834 0.103 Uiso 1 1 calc R U . . .
C00L C 0.9065(4) 0.5498(7) 0.6270(5) 0.0759(17) Uani 1 1 d . . . . .
C00M C 0.9883(4) 0.5176(8) 0.6873(6) 0.093(2) Uani 1 1 d . . . . .
H00P H 0.999533 0.444802 0.744280 0.112 Uiso 1 1 calc R U . . .
C00N C 1.0493(5) 0.5934(10) 0.6610(7) 0.105(3) Uani 1 1 d . . . . .
H00Q H 1.102611 0.569193 0.698794 0.126 Uiso 1 1 calc R U . . .
C00O C 1.0365(4) 0.7059(10) 0.5801(8) 0.111(3) Uani 1 1 d . . . . .
H00R H 1.079440 0.757461 0.563699 0.133 Uiso 1 1 calc R U . . .

loop_
_atom_site_aniso_label
_atom_site_aniso_U_11
_atom_site_aniso_U_22
_atom_site_aniso_U_33
_atom_site_aniso_U_23
_atom_site_aniso_U_13
_atom_site_aniso_U_12
Br01 0.0775(4) 0.0516(4) 0.0905(5) -0.0192(3) 0.0229(3) -0.0176(3)
O002 0.0457(18) 0.0330(17) 0.0500(17) 0.0002(14) -0.0010(13) 0.0007(15)
O003 0.0525(18) 0.0377(17) 0.0435(16) -0.0091(14) 0.0138(14) -0.0069(15)
O004 0.0452(19) 0.057(2) 0.0493(17) 0.0011(16) -0.0032(14) 0.0054(17)
O005 0.0434(18) 0.0422(19) 0.073(2) -0.0027(17) -0.0044(15) -0.0019(16)
N006 0.040(2) 0.0310(18) 0.0360(18) 0.0004(15) 0.0027(15) -0.0002(17)
O007 0.077(2) 0.084(3) 0.0373(18) -0.0045(17) 0.0132(16) -0.019(2)
C008 0.043(3) 0.040(3) 0.039(2) -0.0024(19) 0.011(2) 0.002(2)
C009 0.044(3) 0.046(3) 0.040(2) 0.004(2) 0.0045(19) -0.006(2)
C00A 0.043(3) 0.056(3) 0.037(3) -0.003(2) -0.0001(19) -0.012(2)
C00B 0.046(3) 0.035(2) 0.045(2) -0.003(2) 0.005(2) -0.008(2)
C00C 0.067(3) 0.040(3) 0.040(2) 0.007(2) -0.003(2) -0.007(2)
C00D 0.052(3) 0.039(3) 0.062(3) 0.009(2) 0.004(2) -0.009(2)
C00E 0.052(3) 0.051(3) 0.056(3) -0.013(2) 0.010(2) 0.011(2)
C00F 0.045(3) 0.055(3) 0.053(3) -0.010(2) 0.007(2) 0.002(3)
C00G 0.054(3) 0.049(3) 0.071(3) 0.002(3) 0.003(2) -0.008(3)
B00H 0.040(3) 0.027(2) 0.039(3) -0.002(2) 0.003(2) 0.000(2)
C00I 0.067(3) 0.042(3) 0.071(3) -0.009(2) 0.004(3) -0.009(3)
C00J 0.102(5) 0.104(5) 0.073(4) 0.014(4) 0.016(4) 0.019(5)
C00K 0.056(4) 0.108(5) 0.088(4) -0.042(4) 0.003(3) -0.009(4)
C00L 0.084(4) 0.078(4) 0.063(3) -0.015(3) 0.009(3) 0.008(4)
C00M 0.062(4) 0.104(6) 0.098(5) -0.012(4) -0.016(4) 0.026(4)
C00N 0.080(5) 0.117(7) 0.100(5) -0.031(5) -0.020(4) 0.024(5)
C00O 0.055(4) 0.129(8) 0.146(7) -0.061(6) 0.015(4) -0.014(5)

loop_
_atom_type_symbol
_atom_type_description
_atom_type_scat_dispersion_real
_atom_type_scat_dispersion_imag
_atom_type_scat_source
C C 0.0033 0.0016 'International Tables Vol C Tables 4.2.6.8 and 6.1.1.4'
H H 0.0000 0.0000 'International Tables Vol C Tables 4.2.6.8 and 6.1.1.4'
B B 0.0013 0.0007 'International Tables Vol C Tables 4.2.6.8 and 6.1.1.4'
N N 0.0061 0.0033 'International Tables Vol C Tables 4.2.6.8 and 6.1.1.4'
O O 0.0106 0.0060 'International Tables Vol C Tables 4.2.6.8 and 6.1.1.4'
Br Br -0.2901 2.4595 'International Tables Vol C Tables 4.2.6.8 and 6.1.1.4'

loop_
_geom_angle_atom_site_label_1
_geom_angle_atom_site_label_2
_geom_angle_atom_site_label_3
_geom_angle
_geom_angle_site_symmetry_1
_geom_angle_site_symmetry_3
_geom_angle_publ_flag
C008 O002 B00H 112.8(3) . . ?
C00A O003 B00H 113.8(3) . . ?
C00G O005 C009 109.3(3) . . ?
C00B N006 B00H 102.1(3) . . ?
C00C N006 C00B 112.7(3) . . ?
C00C N006 C00E 112.5(3) . . ?
C00C N006 B00H 103.6(3) . . ?
C00E N006 C00B 110.2(3) . . ?
C00E N006 B00H 115.1(3) . . ?
O002 C008 C00B 111.7(3) . . ?
O004 C008 O002 124.1(4) . . ?
O004 C008 C00B 124.2(4) . . ?
O005 C009 H009 109.4 . . ?
O005 C009 C00D 105.3(3) . . ?
O005 C009 B00H 109.6(3) . . ?
C00D C009 H009 109.4 . . ?
C00D C009 B00H 113.6(4) . . ?
B00H C009 H009 109.4 . . ?
O003 C00A C00C 110.8(4) . . ?
O007 C00A O003 125.0(4) . . ?
O007 C00A C00C 124.2(4) . . ?
N006 C00B H00A 110.5 . . ?
N006 C00B H00B 110.5 . . ?
C008 C00B N006 106.2(3) . . ?
C008 C00B H00A 110.5 . . ?
C008 C00B H00B 110.5 . . ?
H00A C00B H00B 108.7 . . ?
N006 C00C C00A 105.3(4) . . ?
N006 C00C H00C 110.7 . . ?
N006 C00C H00D 110.7 . . ?
C00A C00C H00C 110.7 . . ?
C00A C00C H00D 110.7 . . ?
H00C C00C H00D 108.8 . . ?
C009 C00D H00E 111.5 . . ?
C009 C00D H00F 111.5 . . ?
H00E C00D H00F 109.3 . . ?
C00I C00D C009 101.3(4) . . ?
C00I C00D H00E 111.5 . . ?
C00I C00D H00F 111.5 . . ?
N006 C00E H00G 109.5 . . ?
N006 C00E H00H 109.5 . . ?
N006 C00E H00I 109.5 . . ?
H00G C00E H00H 109.5 . . ?
H00G C00E H00I 109.5 . . ?
H00H C00E H00I 109.5 . . ?
C00K C00F C00G 121.5(5) . . ?
C00L C00F C00G 121.4(5) . . ?
C00L C00F C00K 117.1(5) . . ?
O005 C00G C00F 109.7(4) . . ?
O005 C00G H00J 107.1 . . ?
O005 C00G C00I 103.6(4) . . ?
C00F C00G H00J 107.1 . . ?
C00I C00G C00F 121.4(4) . . ?
C00I C00G H00J 107.1 . . ?
O002 B00H O003 110.7(3) . . ?
O002 B00H N006 102.4(3) . . ?
O002 B00H C009 112.7(4) . . ?
O003 B00H N006 100.1(3) . . ?
O003 B00H C009 112.4(3) . . ?
C009 B00H N006 117.6(3) . . ?
Br01 C00I H00K 108.1 . . ?
C00D C00I Br01 113.6(4) . . ?
C00D C00I H00K 108.1 . . ?
C00G C00I Br01 114.6(3) . . ?
C00G C00I C00D 104.1(4) . . ?
C00G C00I H00K 108.1 . . ?
H00L C00J H00M 109.5 . . ?
H00L C00J H00N 109.5 . . ?
H00M C00J H00N 109.5 . . ?
C00L C00J H00L 109.5 . . ?
C00L C00J H00M 109.5 . . ?
C00L C00J H00N 109.5 . . ?
C00F C00K H00O 117.8 . . ?
C00O C00K C00F 124.5(7) . . ?
C00O C00K H00O 117.8 . . ?
C00F C00L C00J 123.2(6) . . ?
C00F C00L C00M 119.6(7) . . ?
C00M C00L C00J 117.2(7) . . ?
C00L C00M H00P 120.3 . . ?
C00N C00M C00L 119.4(7) . . ?
C00N C00M H00P 120.3 . . ?
C00M C00N H00Q 118.5 . . ?
C00M C00N C00O 123.1(7) . . ?
C00O C00N H00Q 118.5 . . ?
C00K C00O C00N 116.4(8) . . ?
C00K C00O H00R 121.8 . . ?
C00N C00O H00R 121.8 . . ?

loop_
_geom_bond_atom_site_label_1
_geom_bond_atom_site_label_2
_geom_bond_distance
_geom_bond_site_symmetry_2
_geom_bond_publ_flag
Br01 C00I 1.939(5) . ?
O002 C008 1.317(5) . ?
O002 B00H 1.472(5) . ?
O003 C00A 1.323(5) . ?
O003 B00H 1.481(5) . ?
O004 C008 1.212(5) . ?
O005 C009 1.467(5) . ?
O005 C00G 1.447(5) . ?
N006 C00B 1.502(5) . ?
N006 C00C 1.483(5) . ?
N006 C00E 1.494(5) . ?
N006 B00H 1.641(6) . ?
O007 C00A 1.207(5) . ?
C008 C00B 1.500(6) . ?
C009 H009 0.9800 . ?
C009 C00D 1.531(6) . ?
C009 B00H 1.568(6) . ?
C00A C00C 1.504(6) . ?
C00B H00A 0.9700 . ?
C00B H00B 0.9700 . ?
C00C H00C 0.9700 . ?
C00C H00D 0.9700 . ?
C00D H00E 0.9700 . ?
C00D H00F 0.9700 . ?
C00D C00I 1.510(6) . ?
C00E H00G 0.9600 . ?
C00E H00H 0.9600 . ?
C00E H00I 0.9600 . ?
C00F C00G 1.494(6) . ?
C00F C00K 1.405(7) . ?
C00F C00L 1.384(7) . ?
C00G H00J 0.9800 . ?
C00G C00I 1.472(7) . ?
C00I H00K 0.9800 . ?
C00J H00L 0.9600 . ?
C00J H00M 0.9600 . ?
C00J H00N 0.9600 . ?
C00J C00L 1.456(9) . ?
C00K H00O 0.9300 . ?
C00K C00O 1.354(8) . ?
C00L C00M 1.423(8) . ?
C00M H00P 0.9300 . ?
C00M C00N 1.347(10) . ?
C00N H00Q 0.9300 . ?
C00N C00O 1.388(10) . ?
C00O H00R 0.9300 . ?

loop_
_geom_torsion_atom_site_label_1
_geom_torsion_atom_site_label_2
_geom_torsion_atom_site_label_3
_geom_torsion_atom_site_label_4
_geom_torsion
_geom_torsion_site_symmetry_1
_geom_torsion_site_symmetry_2
_geom_torsion_site_symmetry_3
_geom_torsion_site_symmetry_4
_geom_torsion_publ_flag
O002 C008 C00B N006 -10.3(4) . . . . ?
O003 C00A C00C N006 -13.6(5) . . . . ?
O004 C008 C00B N006 171.1(4) . . . . ?
O005 C009 C00D C00I 23.6(5) . . . . ?
O005 C009 B00H O002 -174.3(3) . . . . ?
O005 C009 B00H O003 59.8(5) . . . . ?
O005 C009 B00H N006 -55.5(5) . . . . ?
O005 C00G C00I Br01 163.8(3) . . . . ?
O005 C00G C00I C00D 39.2(5) . . . . ?
O007 C00A C00C N006 167.5(4) . . . . ?
C008 O002 B00H O003 -89.6(4) . . . . ?
C008 O002 B00H N006 16.3(4) . . . . ?
C008 O002 B00H C009 143.6(4) . . . . ?
C009 O005 C00G C00F -155.1(4) . . . . ?
C009 O005 C00G C00I -24.1(5) . . . . ?
C009 C00D C00I Br01 -163.9(3) . . . . ?
C009 C00D C00I C00G -38.6(5) . . . . ?
C00A O003 B00H O002 124.9(4) . . . . ?
C00A O003 B00H N006 17.4(4) . . . . ?
C00A O003 B00H C009 -108.1(4) . . . . ?
C00B N006 C00C C00A -86.7(4) . . . . ?
C00B N006 B00H O002 -21.0(4) . . . . ?
C00B N006 B00H O003 93.1(3) . . . . ?
C00B N006 B00H C009 -145.0(3) . . . . ?
C00C N006 C00B C008 129.3(4) . . . . ?
C00C N006 B00H O002 -138.2(3) . . . . ?
C00C N006 B00H O003 -24.2(4) . . . . ?
C00C N006 B00H C009 97.7(4) . . . . ?
C00D C009 B00H O002 68.3(5) . . . . ?
C00D C009 B00H O003 -57.7(5) . . . . ?
C00D C009 B00H N006 -173.0(3) . . . . ?
C00E N006 C00B C008 -104.1(4) . . . . ?
C00E N006 C00C C00A 148.0(4) . . . . ?
C00E N006 B00H O002 98.5(4) . . . . ?
C00E N006 B00H O003 -147.5(3) . . . . ?
C00E N006 B00H C009 -25.5(5) . . . . ?
C00F C00G C00I Br01 -72.5(6) . . . . ?
C00F C00G C00I C00D 162.9(4) . . . . ?
C00F C00K C00O C00N -1.8(9) . . . . ?
C00F C00L C00M C00N -1.7(9) . . . . ?
C00G O005 C009 C00D -0.2(5) . . . . ?
C00G O005 C009 B00H -122.7(4) . . . . ?
C00G C00F C00K C00O 178.6(5) . . . . ?
C00G C00F C00L C00J 6.8(8) . . . . ?
C00G C00F C00L C00M -176.9(5) . . . . ?
B00H O002 C008 O004 173.7(4) . . . . ?
B00H O002 C008 C00B -4.8(5) . . . . ?
B00H O003 C00A O007 175.1(4) . . . . ?
B00H O003 C00A C00C -3.7(5) . . . . ?
B00H N006 C00B C008 18.8(4) . . . . ?
B00H N006 C00C C00A 23.0(4) . . . . ?
B00H C009 C00D C00I 143.5(4) . . . . ?
C00J C00L C00M C00N 174.9(6) . . . . ?
C00K C00F C00G O005 118.2(5) . . . . ?
C00K C00F C00G C00I -2.5(7) . . . . ?
C00K C00F C00L C00J -176.7(5) . . . . ?
C00K C00F C00L C00M -0.4(8) . . . . ?
C00L C00F C00G O005 -65.5(6) . . . . ?
C00L C00F C00G C00I 173.8(5) . . . . ?
C00L C00F C00K C00O 2.2(8) . . . . ?
C00L C00M C00N C00O 2.2(11) . . . . ?
C00M C00N C00O C00K -0.5(11) . . . . ?
